data_4100323
loop_
_publ_author_name
'Krug, C.'
'Hartwig, J. F.'

_publ_section_title
;
Transfer of an Amido Group from Rhodium(I) to an Unactivated Olefin
;
_journal_name_full 'Journal of the American Chemical Society'
_journal_paper_doi 10.1021/ja052473h
_journal_year 2005
_chemical_formula_sum 'C38 H56 N P2 Rh Si2'
_chemical_formula_weight 747.87
_space_group_IT_number 15
_symmetry_cell_setting monoclinic
_symmetry_space_group_name_Hall '-C 2yc'
_symmetry_space_group_name_H-M 'C 1 2/c 1'
_cell_angle_alpha 90.00
_cell_angle_beta 109.26(3)
_cell_angle_gamma 90.00
_cell_formula_units_Z 4
_cell_length_a 15.202(3)
_cell_length_b 16.481(3)
_cell_length_c 16.361(3)
_cell_measurement_temperature 183(2)
_cell_volume 3869.6(13)
_diffrn_ambient_temperature 183(2)
_exptl_crystal_density_diffrn 1.284
_cod_depositor_comments
;
The following automatic conversions were performed:
'_symmetry_cell_setting' value 'Monoclinic' changed to 'monoclinic'
according to '/home/saulius/struct/CIF-dictionaries/cif_core.dic'
dictionary named 'cif_core.dic' version 2.4.1 from 2010-06-29.

Automatic conversion script
Id: cif_fix_enum 1527 2010-12-29 10:47:43Z saulius 
;
_cod_original_sg_symbol_H-M 'C 2/c'
_cod_database_code 4100323

loop_
_symmetry_equiv_pos_as_xyz
'x, y, z'
'-x, y, -z+1/2'
'x+1/2, y+1/2, z'
'-x+1/2, y+1/2, -z+1/2'
'-x, -y, -z'
'x, -y, z-1/2'
'-x+1/2, -y+1/2, -z'
'x+1/2, -y+1/2, z-1/2'

loop_
_atom_site_label
_atom_site_type_symbol
_atom_site_fract_x
_atom_site_fract_y
_atom_site_fract_z
_atom_site_U_iso_or_equiv
_atom_site_adp_type
_atom_site_occupancy
_atom_site_symmetry_multiplicity
_atom_site_calc_flag
_atom_site_refinement_flags
_atom_site_disorder_assembly
_atom_site_disorder_group
Rh1 Rh 0.0000 0.26924(2) 0.2500 0.02961(13) Uani 1 2 d S . .
P1 P 0.06065(6) 0.35993(5) 0.18897(5) 0.0338(2) Uani 1 1 d . . .
Si1 Si -0.10071(6) 0.10626(5) 0.17986(5) 0.0289(2) Uani 1 1 d . . .
N1 N 0.0000 0.14476(19) 0.2500 0.0273(8) Uani 1 2 d S . .
C1 C -0.0920(2) -0.00407(18) 0.15146(18) 0.0306(7) Uani 1 1 d . . .
C2 C -0.1144(2) -0.06721(19) 0.1977(2) 0.0394(8) Uani 1 1 d . . .
H2A H -0.1363 -0.0546 0.2443 0.047 Uiso 1 1 calc R . .
C3 C -0.1056(3) -0.1480(2) 0.1776(2) 0.0499(9) Uani 1 1 d . . .
H3A H -0.1214 -0.1897 0.2103 0.060 Uiso 1 1 calc R . .
C4 C -0.0742(3) -0.1677(2) 0.1105(2) 0.0528(10) Uani 1 1 d . . .
H4A H -0.0675 -0.2229 0.0970 0.063 Uiso 1 1 calc R . .
C5 C -0.0525(3) -0.1069(2) 0.0630(2) 0.0600(11) Uani 1 1 d . . .
H5A H -0.0313 -0.1200 0.0161 0.072 Uiso 1 1 calc R . .
C6 C -0.0616(3) -0.0264(2) 0.0835(2) 0.0480(9) Uani 1 1 d . . .
H6A H -0.0465 0.0148 0.0498 0.058 Uiso 1 1 calc R . .
C7 C -0.1972(2) 0.11347(18) 0.22830(19) 0.0330(7) Uani 1 1 d . . .
C8 C -0.1811(2) 0.0991(2) 0.3162(2) 0.0436(9) Uani 1 1 d . . .
H8A H -0.1202 0.0837 0.3517 0.052 Uiso 1 1 calc R . .
C9 C -0.2501(3) 0.1063(2) 0.3537(2) 0.0543(10) Uani 1 1 d . . .
H9A H -0.2359 0.0970 0.4140 0.065 Uiso 1 1 calc R . .
C10 C -0.3390(3) 0.1270(2) 0.3038(3) 0.0611(11) Uani 1 1 d . . .
H10A H -0.3867 0.1317 0.3291 0.073 Uiso 1 1 calc R . .
C11 C -0.3582(3) 0.1409(2) 0.2168(3) 0.0592(11) Uani 1 1 d . . .
H11A H -0.4196 0.1552 0.1817 0.071 Uiso 1 1 calc R . .
C12 C -0.2882(2) 0.1340(2) 0.1802(2) 0.0459(9) Uani 1 1 d . . .
H12A H -0.3031 0.1438 0.1199 0.055 Uiso 1 1 calc R . .
C13 C -0.1394(2) 0.16138(19) 0.07392(17) 0.0393(8) Uani 1 1 d . . .
H13A H -0.1452 0.2194 0.0842 0.059 Uiso 1 1 calc R . .
H13B H -0.1998 0.1401 0.0376 0.059 Uiso 1 1 calc R . .
H13C H -0.0934 0.1535 0.0445 0.059 Uiso 1 1 calc R . .
C14 C 0.1675(2) 0.40949(19) 0.25568(19) 0.0388(8) Uani 1 1 d . . .
H14A H 0.1948 0.4395 0.2174 0.047 Uiso 1 1 calc R . .
H14B H 0.1517 0.4496 0.2937 0.047 Uiso 1 1 calc R . .
C15 C 0.2405(2) 0.3510(2) 0.3118(2) 0.0508(9) Uani 1 1 d . . .
H15A H 0.2956 0.3816 0.3460 0.076 Uiso 1 1 calc R . .
H15B H 0.2581 0.3121 0.2747 0.076 Uiso 1 1 calc R . .
H15C H 0.2145 0.3219 0.3509 0.076 Uiso 1 1 calc R . .
C16 C 0.0977(3) 0.3054(2) 0.1083(2) 0.0484(9) Uani 1 1 d . . .
H16A H 0.1440 0.2641 0.1391 0.058 Uiso 1 1 calc R . .
H16B H 0.0429 0.2759 0.0697 0.058 Uiso 1 1 calc R . .
C17 C 0.1401(3) 0.3554(2) 0.0511(2) 0.0593(11) Uani 1 1 d . . .
H17A H 0.1567 0.3192 0.0110 0.089 Uiso 1 1 calc R . .
H17B H 0.1960 0.3834 0.0878 0.089 Uiso 1 1 calc R . .
H17C H 0.0945 0.3955 0.0182 0.089 Uiso 1 1 calc R . .
C18 C -0.0039(2) 0.44705(19) 0.1284(2) 0.0438(9) Uani 1 1 d . . .
H18A H -0.0230 0.4825 0.1684 0.053 Uiso 1 1 calc R . .
H18B H 0.0378 0.4788 0.1051 0.053 Uiso 1 1 calc R . .
C19 C -0.0907(3) 0.4221(2) 0.0533(2) 0.0597(11) Uani 1 1 d . . .
H19A H -0.1225 0.4708 0.0234 0.090 Uiso 1 1 calc R . .
H19B H -0.1329 0.3915 0.0760 0.090 Uiso 1 1 calc R . .
H19C H -0.0722 0.3881 0.0126 0.090 Uiso 1 1 calc R . .

loop_
_atom_site_aniso_label
_atom_site_aniso_U_11
_atom_site_aniso_U_22
_atom_site_aniso_U_33
_atom_site_aniso_U_23
_atom_site_aniso_U_13
_atom_site_aniso_U_12
Rh1 0.0300(2) 0.02043(19) 0.0346(2) 0.000 0.00551(15) 0.000
P1 0.0374(5) 0.0268(5) 0.0339(4) -0.0006(3) 0.0075(4) -0.0021(4)
Si1 0.0294(5) 0.0250(5) 0.0307(4) -0.0030(3) 0.0076(4) -0.0012(4)
N1 0.0265(19) 0.0200(18) 0.0317(18) 0.000 0.0046(15) 0.000
C1 0.0265(17) 0.0291(17) 0.0335(16) -0.0049(13) 0.0060(13) -0.0036(14)
C2 0.040(2) 0.0327(19) 0.0504(19) -0.0048(16) 0.0216(16) -0.0042(16)
C3 0.058(2) 0.029(2) 0.069(2) -0.0023(17) 0.029(2) -0.0094(18)
C4 0.069(3) 0.028(2) 0.061(2) -0.0132(18) 0.021(2) 0.0006(19)
C5 0.094(3) 0.044(2) 0.053(2) -0.0097(19) 0.040(2) 0.009(2)
C6 0.073(3) 0.033(2) 0.046(2) -0.0027(16) 0.0295(19) 0.0013(19)
C7 0.0274(17) 0.0242(17) 0.0455(19) -0.0088(14) 0.0097(14) -0.0049(14)
C8 0.043(2) 0.045(2) 0.046(2) -0.0095(16) 0.0181(17) -0.0043(17)
C9 0.058(3) 0.055(3) 0.061(2) -0.0158(19) 0.034(2) -0.013(2)
C10 0.059(3) 0.040(2) 0.103(3) -0.024(2) 0.051(3) -0.010(2)
C11 0.029(2) 0.040(2) 0.105(3) -0.013(2) 0.018(2) 0.0017(18)
C12 0.036(2) 0.039(2) 0.060(2) -0.0077(17) 0.0133(17) -0.0022(17)
C13 0.044(2) 0.0346(19) 0.0338(17) -0.0027(14) 0.0048(15) 0.0013(16)
C14 0.039(2) 0.0335(19) 0.0410(18) 0.0025(14) 0.0085(15) -0.0045(16)
C15 0.038(2) 0.054(2) 0.054(2) 0.0104(18) 0.0059(17) -0.0006(18)
C16 0.062(3) 0.042(2) 0.045(2) -0.0091(16) 0.0221(18) -0.0107(19)
C17 0.070(3) 0.064(3) 0.049(2) -0.0090(19) 0.027(2) -0.016(2)
C18 0.043(2) 0.037(2) 0.0442(19) 0.0096(15) 0.0048(16) -0.0060(16)
C19 0.048(2) 0.066(3) 0.050(2) 0.0165(19) -0.0037(18) -0.006(2)

loop_
_geom_bond_atom_site_label_1
_geom_bond_atom_site_label_2
_geom_bond_distance
_geom_bond_site_symmetry_2
_geom_bond_publ_flag
Rh1 N1 2.052(3) . ?
Rh1 P1 2.1654(9) . ?
Rh1 P1 2.1654(9) 2 ?
P1 C14 1.824(3) . ?
P1 C16 1.832(3) . ?
P1 C18 1.835(3) . ?
Si1 N1 1.7043(15) . ?
Si1 C13 1.872(3) . ?
Si1 C7 1.887(3) . ?
Si1 C1 1.892(3) . ?
N1 Si1 1.7043(15) 2 ?
C1 C6 1.388(4) . ?
C1 C2 1.393(4) . ?
C2 C3 1.388(4) . ?
C3 C4 1.373(5) . ?
C4 C5 1.372(5) . ?
C5 C6 1.386(4) . ?
C7 C12 1.389(4) . ?
C7 C8 1.397(4) . ?
C8 C9 1.384(5) . ?
C9 C10 1.372(5) . ?
C10 C11 1.375(5) . ?
C11 C12 1.388(5) . ?
C14 C15 1.527(4) . ?
C16 C17 1.540(5) . ?
C18 C19 1.532(4) . ?
